data_7056797
loop_
_publ_author_name
'Zabierowski, Piotr'
'Hodorowicz, Maciej'
'Szklarzewicz, Janusz'

_publ_section_title
;
 Templated metalophilicity: synthesis of halometallic double salts
 directed by a dicopper(i) hydrazinyl-tetraimine nanocation
;
_journal_issue 2
_journal_name_full 'New Journal of Chemistry'
_journal_page_first 817
_journal_paper_doi 10.1039/C7NJ03919K
_journal_volume 42
_journal_year 2018
_chemical_formula_sum 'C38 H38 Cl4 Cu2.5 La0.5 N12 O'
_chemical_formula_weight 1048.91
_space_group_crystal_system triclinic
_space_group_IT_number 2
_space_group_name_Hall '-P 1'
_space_group_name_H-M_alt 'P -1'
_symmetry_space_group_name_Hall '-P 1'
_symmetry_space_group_name_H-M 'P -1'
_atom_sites_solution_hydrogens mixed
_audit_creation_method SHELXL-2014/7
_audit_update_record
;
2017-12-06 deposited with the CCDC.
2017-12-08 downloaded from the CCDC.
;
_cell_angle_alpha 111.058(2)
_cell_angle_beta 104.035(2)
_cell_angle_gamma 99.087(2)
_cell_formula_units_Z 2
_cell_length_a 11.8200(3)
_cell_length_b 12.8808(3)
_cell_length_c 15.6470(4)
_cell_measurement_reflns_used 14386
_cell_measurement_temperature 120(2)
_cell_measurement_theta_max 28.6595
_cell_measurement_theta_min 2.9277
_cell_volume 2076.29(10)
_computing_cell_refinement
;
CrysAlisPro, Agilent Technologies,
Version 1.171.37.35 (release 13-08-2014 CrysAlis171 .NET)
(compiled Aug 13 2014,18:06:01)
;
_computing_data_collection
;
CrysAlisPro, Agilent Technologies,
Version 1.171.37.35 (release 13-08-2014 CrysAlis171 .NET)
(compiled Aug 13 2014,18:06:01)
;
_computing_data_reduction
;
CrysAlisPro, Agilent Technologies,
Version 1.171.37.35 (release 13-08-2014 CrysAlis171 .NET)
(compiled Aug 13 2014,18:06:01)
;
_computing_structure_refinement 'SHELXL-2014/7 (Sheldrick, 2014)'
_computing_structure_solution 'SHELXL-2014/7 (Sheldrick, 2014)'
_diffrn_ambient_environment N~2~
_diffrn_ambient_temperature 120.8(6)
_diffrn_detector 'CCD plate'
_diffrn_detector_area_resol_mean 10.3756
_diffrn_detector_type Atlas
_diffrn_measured_fraction_theta_full 0.997
_diffrn_measured_fraction_theta_max 0.914
_diffrn_measurement_device 'four-circle diffractometer'
_diffrn_measurement_device_type 'SuperNova, Dual, Cu at zero, Atlas'
_diffrn_measurement_method '\w scans'
_diffrn_radiation_monochromator mirror
_diffrn_radiation_probe x-ray
_diffrn_radiation_type 'Mo K\a'
_diffrn_radiation_wavelength 0.71073
_diffrn_reflns_av_R_equivalents 0.0291
_diffrn_reflns_av_unetI/netI 0.0353
_diffrn_reflns_Laue_measured_fraction_full 0.997
_diffrn_reflns_Laue_measured_fraction_max 0.914
_diffrn_reflns_limit_h_max 15
_diffrn_reflns_limit_h_min -15
_diffrn_reflns_limit_k_max 17
_diffrn_reflns_limit_k_min -17
_diffrn_reflns_limit_l_max 20
_diffrn_reflns_limit_l_min -20
_diffrn_reflns_number 29529
_diffrn_reflns_point_group_measured_fraction_full 0.997
_diffrn_reflns_point_group_measured_fraction_max 0.914
_diffrn_reflns_theta_full 25.242
_diffrn_reflns_theta_max 28.660
_diffrn_reflns_theta_min 2.928
_diffrn_source 'SuperNova (Mo) X-ray Source'
_exptl_absorpt_coefficient_mu 2.080
_exptl_absorpt_correction_T_max 1.00000
_exptl_absorpt_correction_T_min 0.85138
_exptl_absorpt_correction_type multi-scan
_exptl_absorpt_process_details
;
CrysAlisPro, Agilent Technologies,
Version 1.171.37.35 (release 13-08-2014 CrysAlis171 .NET)
(compiled Aug 13 2014,18:06:01)
Empirical absorption correction using spherical harmonics,
 implemented in SCALE3 ABSPACK scaling algorithm.
Empirical absorption correction using spherical harmonics,
 implemented in SCALE3 ABSPACK scaling algorithm.
;
_exptl_crystal_colour red
_exptl_crystal_density_diffrn 1.678
_exptl_crystal_description plate
_exptl_crystal_F_000 1054
_exptl_crystal_size_max 0.400
_exptl_crystal_size_mid 0.150
_exptl_crystal_size_min 0.070
_refine_diff_density_max 4.282
_refine_diff_density_min -3.100
_refine_diff_density_rms 0.156
_refine_ls_extinction_method none
_refine_ls_goodness_of_fit_ref 1.067
_refine_ls_hydrogen_treatment mixed
_refine_ls_matrix_type full
_refine_ls_number_parameters 551
_refine_ls_number_reflns 9780
_refine_ls_number_restraints 17
_refine_ls_restrained_S_all 1.066
_refine_ls_R_factor_all 0.0610
_refine_ls_R_factor_gt 0.0501
_refine_ls_shift/su_max 0.001
_refine_ls_shift/su_mean 0.000
_refine_ls_structure_factor_coef Fsqd
_refine_ls_weighting_details 'w=1/[\s^2^(Fo^2^)+(0.0595P)^2^+13.1959P] where P=(Fo^2^+2Fc^2^)/3'
_refine_ls_weighting_scheme calc
_refine_ls_wR_factor_gt 0.1356
_refine_ls_wR_factor_ref 0.1433
_reflns_Friedel_coverage 0.000
_reflns_number_gt 8347
_reflns_number_total 9780
_reflns_threshold_expression 'I > 2\s(I)'
_cod_data_source_file c7nj03919k2.cif
_cod_data_source_block shelx_CCDC2
_cod_depositor_comments 'Adding full bibliography for 7056795--7056798.cif.'
_cod_original_formula_sum 'C38 H38 Cl4 Cu2.50 La0.50 N12 O'
_cod_database_code 7056797
_shelx_shelxl_version_number 2014/7
_shelx_space_group_comment
;
The symmetry employed for this shelxl refinement is uniquely defined
by the following loop, which should always be used as a source of
symmetry information in preference to the above space-group names.
They are only intended as comments.
;
_shelx_estimated_absorpt_t_min 0.490
_shelx_estimated_absorpt_t_max 0.868

loop_
_space_group_symop_operation_xyz
'x, y, z'
'-x, -y, -z'

loop_
_atom_site_label
_atom_site_type_symbol
_atom_site_fract_x
_atom_site_fract_y
_atom_site_fract_z
_atom_site_U_iso_or_equiv
_atom_site_adp_type
_atom_site_occupancy
_atom_site_site_symmetry_order
_atom_site_calc_flag
_atom_site_refinement_flags_posn
_atom_site_refinement_flags_adp
_atom_site_refinement_flags_occupancy
La1 La 0.5000 0.5000 0.5000 0.01879(10) Uani 1 2 d S . P
Cu1 Cu 0.16326(5) 0.86969(5) 0.88067(4) 0.01557(13) Uani 1 1 d . . .
Cu2 Cu 0.23447(5) 0.00896(5) 0.59879(4) 0.01535(13) Uani 1 1 d . . .
Cl1 Cl 0.34615(11) 0.28639(10) 0.36450(9) 0.0260(3) Uani 1 1 d . . .
Cl2 Cl 0.33078(11) 0.55484(10) 0.59477(9) 0.0261(3) Uani 1 1 d . . .
Cl3 Cl 0.41793(11) 0.60383(11) 0.37974(10) 0.0313(3) Uani 1 1 d . . .
N1 N 0.2422(3) 1.0086(3) 1.0115(3) 0.0133(7) Uani 1 1 d . . .
N2 N 0.0441(3) 0.9634(3) 0.8662(3) 0.0144(7) Uani 1 1 d . . .
N80 N 0.3368(3) -0.1065(3) 0.6060(2) 0.0123(7) Uani 1 1 d . . .
N55 N 0.1773(3) 1.0886(4) 1.0166(3) 0.0172(8) Uani 1 1 d . . .
N3 N 0.2876(3) 0.8111(3) 0.8177(3) 0.0138(7) Uani 1 1 d . . .
N4 N 0.3463(4) 0.2301(4) 0.6272(3) 0.0163(8) Uani 1 1 d . . .
N5 N 0.0743(3) 0.7011(3) 0.8124(3) 0.0167(7) Uani 1 1 d . . .
N6 N 0.2177(3) 0.1569(3) 0.6938(3) 0.0164(7) Uani 1 1 d . . .
N7 N 0.3229(3) 0.1212(3) 0.5571(2) 0.0122(7) Uani 1 1 d . . .
C95 C 0.4244(4) 0.9683(4) 1.0850(3) 0.0128(8) Uani 1 1 d . . .
N78 N 0.0992(3) -0.1295(3) 0.5613(3) 0.0162(7) Uani 1 1 d . . .
N9 N 0.2516(3) 0.6921(3) 0.7756(3) 0.0181(8) Uani 1 1 d D . .
N79 N 0.2593(3) -0.2105(3) 0.5842(3) 0.0168(7) Uani 1 1 d D . .
C90 C -0.0585(4) -0.3232(4) 0.5486(3) 0.0221(10) Uani 1 1 d . . .
H90 H -0.1126 -0.3892 0.5443 0.027 Uiso 1 1 calc R U .
C6 C 0.3874(4) 0.1126(4) 0.5000(3) 0.0136(8) Uani 1 1 d . . .
H6 H 0.4466 0.1799 0.5121 0.016 Uiso 1 1 calc R U .
C7 C 0.4597(4) 0.0039(4) 0.3681(3) 0.0128(8) Uani 1 1 d . . .
C8 C 0.1354(4) 0.6376(4) 0.7632(3) 0.0157(8) Uani 1 1 d . . .
C9 C 0.3743(4) 0.0056(4) 0.4180(3) 0.0117(8) Uani 1 1 d . . .
C10 C 0.4487(4) 0.9827(4) 0.8684(3) 0.0130(8) Uani 1 1 d . . .
C11 C 0.3440(4) 1.0426(4) 1.0798(3) 0.0157(8) Uani 1 1 d . . .
C12 C 0.5784(4) 0.8247(4) 1.0911(3) 0.0181(9) Uani 1 1 d . . .
H12 H 0.6304 0.7756 1.0919 0.022 Uiso 1 1 calc R U .
C13 C 0.2820(4) -0.0955(4) 0.3876(3) 0.0158(8) Uani 1 1 d . . .
H13 H 0.2240 -0.0953 0.4204 0.019 Uiso 1 1 calc R U .
C14 C -0.1368(4) 1.0062(4) 0.7955(3) 0.0220(10) Uani 1 1 d . . .
H14 H -0.2113 0.9826 0.7446 0.026 Uiso 1 1 calc R U .
C15 C 0.2858(4) 0.2500(4) 0.6929(3) 0.0159(8) Uani 1 1 d . . .
C16 C 0.3594(4) -0.1972(4) 0.2628(3) 0.0183(9) Uani 1 1 d . . .
H16 H 0.3548 -0.2662 0.2105 0.022 Uiso 1 1 calc R U .
C17 C 0.3970(4) 0.8575(4) 0.8254(3) 0.0151(8) Uani 1 1 d . . .
C18 C -0.0623(4) 0.9339(4) 0.7946(3) 0.0189(9) Uani 1 1 d . . .
H18 H -0.0865 0.8602 0.7416 0.023 Uiso 1 1 calc R U .
C19 C 0.4451(4) -0.1095(4) 0.6046(3) 0.0133(8) Uani 1 1 d . . .
H19 H 0.4638 -0.1818 0.5855 0.016 Uiso 1 1 calc R U .
C20 C 0.4538(4) 0.7772(4) 1.0461(3) 0.0187(9) Uani 1 1 d . . .
H20 H 0.4209 0.6957 1.0172 0.022 Uiso 1 1 calc R U .
C21 C 0.0745(4) 1.0649(4) 0.9418(3) 0.0144(8) Uani 1 1 d . . .
C22 C 0.3781(4) 0.8476(4) 1.0434(3) 0.0156(8) Uani 1 1 d . . .
H22 H 0.2932 0.8142 1.0128 0.019 Uiso 1 1 calc R U .
C23 C 0.3738(4) 1.0567(4) 0.8655(3) 0.0158(8) Uani 1 1 d . . .
H23 H 0.2891 1.0247 0.8332 0.019 Uiso 1 1 calc R U .
C24 C 0.4509(4) -0.0981(4) 0.2913(3) 0.0164(8) Uani 1 1 d . . .
H24 H 0.5084 -0.0997 0.2581 0.020 Uiso 1 1 calc R U .
C25 C -0.0969(5) 0.5340(5) 0.7393(4) 0.0272(11) Uani 1 1 d . . .
H25 H -0.1779 0.5001 0.7323 0.033 Uiso 1 1 calc R U .
C26 C 0.2279(5) 0.3782(5) 0.8168(4) 0.0285(11) Uani 1 1 d . . .
H26 H 0.2332 0.4538 0.8604 0.034 Uiso 1 1 calc R U .
C27 C 0.0055(4) 1.1448(4) 0.9470(3) 0.0179(9) Uani 1 1 d . . .
H27 H 0.0312 1.2179 1.0007 0.022 Uiso 1 1 calc R U .
C28 C -0.0414(4) 0.6489(4) 0.7984(3) 0.0227(10) Uani 1 1 d . . .
H28 H -0.0867 0.6939 0.8312 0.027 Uiso 1 1 calc R U .
C29 C 0.0607(4) -0.3192(4) 0.5605(3) 0.0183(9) Uani 1 1 d . . .
H29 H 0.0906 -0.3824 0.5636 0.022 Uiso 1 1 calc R U .
C30 C 0.2744(4) -0.1956(4) 0.3106(3) 0.0185(9) Uani 1 1 d . . .
H30 H 0.2110 -0.2632 0.2905 0.022 Uiso 1 1 calc R U .
C31 C -0.1001(4) -0.2296(5) 0.5426(3) 0.0238(10) Uani 1 1 d . . .
H31 H -0.1826 -0.2307 0.5347 0.029 Uiso 1 1 calc R U .
C32 C -0.1006(4) 1.1144(4) 0.8722(3) 0.0201(9) Uani 1 1 d . . .
H32 H -0.1486 1.1672 0.8731 0.024 Uiso 1 1 calc R U .
C33 C 0.1497(4) 0.1748(4) 0.7531(3) 0.0217(9) Uani 1 1 d . . .
H33 H 0.0977 0.1095 0.7518 0.026 Uiso 1 1 calc R U .
C34 C 0.1522(5) 0.2828(5) 0.8153(4) 0.0274(11) Uani 1 1 d . . .
H34 H 0.1034 0.2922 0.8562 0.033 Uiso 1 1 calc R U .
C35 C 0.0853(4) 0.5197(4) 0.7009(3) 0.0205(9) Uani 1 1 d . . .
H35 H 0.1311 0.4765 0.6672 0.025 Uiso 1 1 calc R U .
C77 C -0.0312(5) 0.4687(4) 0.6899(4) 0.0263(11) Uani 1 1 d . . .
H77 H -0.0671 0.3891 0.6487 0.032 Uiso 1 1 calc R U .
C36 C 0.1379(4) -0.2192(4) 0.5682(3) 0.0142(8) Uani 1 1 d . . .
C37 C -0.0197(4) -0.1363(4) 0.5484(3) 0.0206(9) Uani 1 1 d . . .
H37 H -0.0487 -0.0734 0.5431 0.025 Uiso 1 1 calc R U .
C38 C 0.2952(5) 0.3629(4) 0.7552(4) 0.0245(10) Uani 1 1 d . . .
H38 H 0.3468 0.4273 0.7549 0.029 Uiso 1 1 calc R U .
Cu3 Cu 0.0000 0.5000 0.0000 0.02391(19) Uani 1 2 d S . P
Cl12 Cl 0.15924(12) 0.60350(11) 0.00489(11) 0.0336(3) Uani 1 1 d . . .
O1 O 0.2981(4) 0.3098(4) 0.1632(3) 0.0407(10) Uani 1 1 d . U .
H1 H 0.3031 0.3328 0.2218 0.061 Uiso 1 1 calc R U .
C82 C 0.3987(7) 0.3727(6) 0.1548(5) 0.0483(16) Uani 1 1 d . U .
H82A H 0.4406 0.3196 0.1200 0.058 Uiso 1 1 calc R U .
H82B H 0.4563 0.4249 0.2199 0.058 Uiso 1 1 calc R U .
C83 C 0.3575(11) 0.4425(9) 0.0999(6) 0.085(3) Uani 1 1 d . U .
H83A H 0.4278 0.4871 0.0937 0.127 Uiso 1 1 calc R U .
H83B H 0.3011 0.3903 0.0354 0.127 Uiso 1 1 calc R U .
H83C H 0.3167 0.4953 0.1351 0.127 Uiso 1 1 calc R U .
H4 H 0.384(5) 0.272(5) 0.626(4) 0.014(15) Uiso 1 1 d . . .
H55 H 0.203(5) 1.147(5) 1.055(4) 0.013(13) Uiso 1 1 d . . .
H79 H 0.300(6) -0.273(4) 0.583(5) 0.045(19) Uiso 1 1 d D . .
H11 H 0.363(5) 1.118(5) 1.128(4) 0.016(13) Uiso 1 1 d . . .
H17 H 0.439(5) 0.811(5) 0.800(4) 0.019(13) Uiso 1 1 d . . .
H9 H 0.282(9) 0.655(9) 0.721(5) 0.11(4) Uiso 1 1 d D . .

loop_
_atom_site_aniso_label
_atom_site_aniso_U_11
_atom_site_aniso_U_22
_atom_site_aniso_U_33
_atom_site_aniso_U_23
_atom_site_aniso_U_13
_atom_site_aniso_U_12
La1 0.01669(18) 0.01799(19) 0.02254(19) 0.00828(15) 0.00803(14) 0.00468(14)
Cu1 0.0118(2) 0.0161(3) 0.0142(2) 0.0016(2) 0.0039(2) 0.0034(2)
Cu2 0.0148(3) 0.0146(3) 0.0205(3) 0.0090(2) 0.0092(2) 0.0045(2)
Cl1 0.0207(5) 0.0186(5) 0.0310(6) 0.0086(5) 0.0026(5) -0.0018(4)
Cl2 0.0229(6) 0.0232(6) 0.0336(6) 0.0070(5) 0.0179(5) 0.0074(5)
Cl3 0.0231(6) 0.0289(6) 0.0398(7) 0.0226(6) -0.0011(5) -0.0010(5)
N1 0.0095(16) 0.0173(18) 0.0149(17) 0.0074(14) 0.0057(13) 0.0038(14)
N2 0.0125(16) 0.0180(18) 0.0114(16) 0.0047(14) 0.0035(13) 0.0045(14)
N80 0.0117(16) 0.0140(17) 0.0120(16) 0.0070(14) 0.0041(13) 0.0014(14)
N55 0.0126(17) 0.0139(19) 0.0157(18) -0.0001(16) -0.0014(15) 0.0031(15)
N3 0.0117(16) 0.0151(17) 0.0111(16) 0.0032(14) 0.0025(13) 0.0016(14)
N4 0.0174(19) 0.0114(18) 0.0206(19) 0.0060(16) 0.0100(16) 0.0008(16)
N5 0.0131(17) 0.0190(19) 0.0126(17) 0.0020(15) 0.0045(14) 0.0003(15)
N6 0.0162(17) 0.0217(19) 0.0176(18) 0.0114(16) 0.0086(15) 0.0089(15)
N7 0.0129(16) 0.0138(17) 0.0116(16) 0.0061(14) 0.0041(13) 0.0060(14)
C95 0.0096(18) 0.017(2) 0.0117(18) 0.0059(16) 0.0032(15) 0.0033(16)
N78 0.0121(17) 0.0209(19) 0.0164(17) 0.0091(15) 0.0054(14) 0.0020(15)
N9 0.0135(17) 0.0161(18) 0.0202(19) 0.0025(15) 0.0068(15) 0.0026(15)
N79 0.0133(17) 0.0118(17) 0.028(2) 0.0095(16) 0.0094(15) 0.0020(14)
C90 0.016(2) 0.025(2) 0.018(2) 0.0079(19) 0.0025(17) -0.0057(18)
C6 0.0107(18) 0.016(2) 0.0146(19) 0.0075(16) 0.0051(15) 0.0015(16)
C7 0.0097(18) 0.016(2) 0.0139(19) 0.0084(16) 0.0023(15) 0.0036(16)
C8 0.0130(19) 0.017(2) 0.0147(19) 0.0062(17) 0.0027(16) 0.0010(17)
C9 0.0103(18) 0.0155(19) 0.0134(18) 0.0092(16) 0.0048(15) 0.0049(16)
C10 0.0093(18) 0.018(2) 0.0099(18) 0.0048(16) 0.0027(15) 0.0005(16)
C11 0.0117(19) 0.016(2) 0.015(2) 0.0048(17) 0.0016(16) 0.0015(16)
C12 0.021(2) 0.020(2) 0.018(2) 0.0095(18) 0.0095(18) 0.0102(18)
C13 0.0130(19) 0.020(2) 0.017(2) 0.0103(18) 0.0059(16) 0.0033(17)
C14 0.016(2) 0.032(3) 0.017(2) 0.012(2) 0.0003(17) 0.0055(19)
C15 0.017(2) 0.018(2) 0.016(2) 0.0079(17) 0.0061(16) 0.0080(17)
C16 0.022(2) 0.016(2) 0.014(2) 0.0038(17) 0.0045(17) 0.0045(18)
C17 0.0109(19) 0.020(2) 0.0133(19) 0.0049(17) 0.0043(16) 0.0059(17)
C18 0.016(2) 0.025(2) 0.0109(19) 0.0049(17) 0.0015(16) 0.0029(18)
C19 0.016(2) 0.0143(19) 0.0150(19) 0.0087(16) 0.0085(16) 0.0068(16)
C20 0.022(2) 0.017(2) 0.017(2) 0.0068(17) 0.0075(18) 0.0046(18)
C21 0.0105(18) 0.019(2) 0.0123(19) 0.0063(17) 0.0029(15) 0.0025(16)
C22 0.0142(19) 0.016(2) 0.0134(19) 0.0049(17) 0.0024(16) 0.0009(17)
C23 0.0133(19) 0.022(2) 0.015(2) 0.0091(17) 0.0065(16) 0.0061(17)
C24 0.016(2) 0.022(2) 0.016(2) 0.0103(18) 0.0080(17) 0.0079(18)
C25 0.018(2) 0.030(3) 0.024(2) 0.006(2) 0.0074(19) -0.008(2)
C26 0.043(3) 0.025(3) 0.025(2) 0.009(2) 0.019(2) 0.019(2)
C27 0.018(2) 0.022(2) 0.016(2) 0.0086(18) 0.0073(17) 0.0081(18)
C28 0.014(2) 0.026(2) 0.020(2) 0.0033(19) 0.0059(18) -0.0014(19)
C29 0.019(2) 0.016(2) 0.015(2) 0.0040(17) 0.0044(17) 0.0000(17)
C30 0.017(2) 0.020(2) 0.016(2) 0.0097(18) 0.0018(17) -0.0007(18)
C31 0.011(2) 0.039(3) 0.022(2) 0.016(2) 0.0036(18) 0.0035(19)
C32 0.018(2) 0.027(2) 0.019(2) 0.0120(19) 0.0058(18) 0.0106(19)
C33 0.024(2) 0.029(3) 0.023(2) 0.017(2) 0.0131(19) 0.013(2)
C34 0.032(3) 0.037(3) 0.027(2) 0.017(2) 0.019(2) 0.020(2)
C35 0.023(2) 0.016(2) 0.018(2) 0.0042(18) 0.0072(18) 0.0035(18)
C77 0.029(3) 0.020(2) 0.020(2) 0.0025(19) 0.006(2) -0.003(2)
C36 0.0133(19) 0.018(2) 0.0105(18) 0.0051(16) 0.0049(15) 0.0020(16)
C37 0.012(2) 0.029(2) 0.024(2) 0.016(2) 0.0040(17) 0.0054(18)
C38 0.034(3) 0.019(2) 0.024(2) 0.010(2) 0.013(2) 0.009(2)
Cu3 0.0228(4) 0.0163(4) 0.0275(4) 0.0049(3) 0.0079(3) 0.0021(3)
Cl12 0.0298(6) 0.0214(6) 0.0431(7) 0.0062(5) 0.0164(6) 0.0001(5)
O1 0.032(2) 0.030(2) 0.035(2) -0.0080(18) 0.0066(18) 0.0012(17)
C82 0.055(4) 0.046(4) 0.043(4) 0.016(3) 0.016(3) 0.013(3)
C83 0.146(10) 0.075(6) 0.048(5) 0.031(4) 0.025(5) 0.066(7)

loop_
_atom_type_symbol
_atom_type_description
_atom_type_scat_dispersion_real
_atom_type_scat_dispersion_imag
_atom_type_scat_source
C C 0.0033 0.0016 'International Tables Vol C Tables 4.2.6.8 and 6.1.1.4'
H H 0.0000 0.0000 'International Tables Vol C Tables 4.2.6.8 and 6.1.1.4'
N N 0.0061 0.0033 'International Tables Vol C Tables 4.2.6.8 and 6.1.1.4'
O O 0.0106 0.0060 'International Tables Vol C Tables 4.2.6.8 and 6.1.1.4'
Cl Cl 0.1484 0.1585 'International Tables Vol C Tables 4.2.6.8 and 6.1.1.4'
Cu Cu 0.3201 1.2651 'International Tables Vol C Tables 4.2.6.8 and 6.1.1.4'
La La -0.2871 2.4523 'International Tables Vol C Tables 4.2.6.8 and 6.1.1.4'

loop_
_geom_angle_atom_site_label_1
_geom_angle_atom_site_label_2
_geom_angle_atom_site_label_3
_geom_angle
_geom_angle_site_symmetry_1
_geom_angle_site_symmetry_3
Cl3 La1 Cl3 180.0 2_666 .
Cl3 La1 Cl1 89.00(4) 2_666 .
Cl3 La1 Cl1 91.00(4) . .
Cl3 La1 Cl1 91.00(4) 2_666 2_666
Cl3 La1 Cl1 89.00(4) . 2_666
Cl1 La1 Cl1 180.00(5) . 2_666
Cl3 La1 Cl2 88.71(4) 2_666 .
Cl3 La1 Cl2 91.29(4) . .
Cl1 La1 Cl2 93.59(4) . .
Cl1 La1 Cl2 86.41(4) 2_666 .
Cl3 La1 Cl2 91.29(4) 2_666 2_666
Cl3 La1 Cl2 88.71(4) . 2_666
Cl1 La1 Cl2 86.41(4) . 2_666
Cl1 La1 Cl2 93.59(4) 2_666 2_666
Cl2 La1 Cl2 180.0 . 2_666
N5 Cu1 N2 108.98(16) . .
N5 Cu1 N1 145.70(15) . .
N2 Cu1 N1 81.49(14) . .
N5 Cu1 N3 81.68(15) . .
N2 Cu1 N3 138.33(15) . .
N1 Cu1 N3 112.68(14) . .
N78 Cu2 N6 113.72(15) . .
N78 Cu2 N7 147.63(15) . .
N6 Cu2 N7 82.00(15) . .
N78 Cu2 N80 81.77(15) . .
N6 Cu2 N80 136.08(14) . .
N7 Cu2 N80 106.99(14) . .
C11 N1 N55 115.6(4) . .
C11 N1 Cu1 134.4(3) . .
N55 N1 Cu1 109.0(3) . .
C21 N2 C18 118.0(4) . .
C21 N2 Cu1 112.9(3) . .
C18 N2 Cu1 129.0(3) . .
C19 N80 N79 115.5(4) . .
C19 N80 Cu2 134.2(3) . .
N79 N80 Cu2 108.1(3) . .
C21 N55 N1 119.8(4) . .
C21 N55 H55 120(4) . .
N1 N55 H55 120(4) . .
C17 N3 N9 115.5(4) . .
C17 N3 Cu1 134.3(3) . .
N9 N3 Cu1 108.5(3) . .
C15 N4 N7 120.3(4) . .
C15 N4 H4 122(5) . .
N7 N4 H4 118(5) . .
C8 N5 C28 117.5(4) . .
C8 N5 Cu1 112.5(3) . .
C28 N5 Cu1 129.1(3) . .
C15 N6 C33 117.7(4) . .
C15 N6 Cu2 111.1(3) . .
C33 N6 Cu2 131.2(3) . .
C6 N7 N4 114.6(4) . .
C6 N7 Cu2 134.6(3) . .
N4 N7 Cu2 107.3(3) . .
C22 C95 C10 119.0(4) . 2_677
C22 C95 C11 120.7(4) . .
C10 C95 C11 120.3(4) 2_677 .
C36 N78 C37 117.4(4) . .
C36 N78 Cu2 112.9(3) . .
C37 N78 Cu2 128.4(3) . .
C8 N9 N3 118.3(4) . .
C8 N9 H9 115(6) . .
N3 N9 H9 115(7) . .
N80 N79 C36 119.3(4) . .
N80 N79 H79 114(4) . .
C36 N79 H79 127(4) . .
C29 C90 C31 119.4(4) . .
C29 C90 H90 120.3 . .
C31 C90 H90 120.3 . .
N7 C6 C9 123.9(4) . .
N7 C6 H6 118.1 . .
C9 C6 H6 118.1 . .
C24 C7 C9 119.3(4) . .
C24 C7 C19 120.3(4) . 2_656
C9 C7 C19 120.4(4) . 2_656
N5 C8 N9 117.2(4) . .
N5 C8 C35 122.7(4) . .
N9 C8 C35 120.1(4) . .
C13 C9 C7 118.8(4) . .
C13 C9 C6 122.8(4) . .
C7 C9 C6 118.4(4) . .
C23 C10 C95 118.8(4) . 2_677
C23 C10 C17 120.7(4) . .
C95 C10 C17 120.5(4) 2_677 .
N1 C11 C95 122.6(4) . .
N1 C11 H11 116(3) . .
C95 C11 H11 121(3) . .
C23 C12 C20 119.8(4) 2_677 .
C23 C12 H12 120.1 2_677 .
C20 C12 H12 120.1 . .
C30 C13 C9 120.8(4) . .
C30 C13 H13 119.6 . .
C9 C13 H13 119.6 . .
C18 C14 C32 118.6(4) . .
C18 C14 H14 120.7 . .
C32 C14 H14 120.7 . .
N6 C15 N4 116.8(4) . .
N6 C15 C38 122.6(4) . .
N4 C15 C38 120.6(4) . .
C24 C16 C30 119.9(4) . .
C24 C16 H16 120.0 . .
C30 C16 H16 120.0 . .
N3 C17 C10 122.1(4) . .
N3 C17 H17 118(4) . .
C10 C17 H17 120(4) . .
N2 C18 C14 122.7(4) . .
N2 C18 H18 118.6 . .
C14 C18 H18 118.6 . .
N80 C19 C7 121.8(4) . 2_656
N80 C19 H19 119.1 . .
C7 C19 H19 119.1 2_656 .
C22 C20 C12 120.4(4) . .
C22 C20 H20 119.8 . .
C12 C20 H20 119.8 . .
N2 C21 N55 116.8(4) . .
N2 C21 C27 122.7(4) . .
N55 C21 C27 120.5(4) . .
C20 C22 C95 120.9(4) . .
C20 C22 H22 119.5 . .
C95 C22 H22 119.5 . .
C12 C23 C10 121.0(4) 2_677 .
C12 C23 H23 119.5 2_677 .
C10 C23 H23 119.5 . .
C16 C24 C7 121.0(4) . .
C16 C24 H24 119.5 . .
C7 C24 H24 119.5 . .
C28 C25 C77 118.3(4) . .
C28 C25 H25 120.9 . .
C77 C25 H25 120.9 . .
C38 C26 C34 120.0(5) . .
C38 C26 H26 120.0 . .
C34 C26 H26 120.0 . .
C32 C27 C21 118.3(4) . .
C32 C27 H27 120.9 . .
C21 C27 H27 120.9 . .
N5 C28 C25 123.4(4) . .
N5 C28 H28 118.3 . .
C25 C28 H28 118.3 . .
C90 C29 C36 118.4(4) . .
C90 C29 H29 120.8 . .
C36 C29 H29 120.8 . .
C13 C30 C16 120.1(4) . .
C13 C30 H30 120.0 . .
C16 C30 H30 120.0 . .
C37 C31 C90 118.7(4) . .
C37 C31 H31 120.6 . .
C90 C31 H31 120.6 . .
C27 C32 C14 119.5(4) . .
C27 C32 H32 120.2 . .
C14 C32 H32 120.2 . .
N6 C33 C34 123.1(5) . .
N6 C33 H33 118.5 . .
C34 C33 H33 118.5 . .
C33 C34 C26 118.3(5) . .
C33 C34 H34 120.8 . .
C26 C34 H34 120.8 . .
C77 C35 C8 118.3(4) . .
C77 C35 H35 120.8 . .
C8 C35 H35 120.8 . .
C35 C77 C25 119.8(5) . .
C35 C77 H77 120.1 . .
C25 C77 H77 120.1 . .
N78 C36 N79 117.2(4) . .
N78 C36 C29 123.0(4) . .
N79 C36 C29 119.8(4) . .
N78 C37 C31 123.1(5) . .
N78 C37 H37 118.5 . .
C31 C37 H37 118.5 . .
C26 C38 C15 118.1(5) . .
C26 C38 H38 120.9 . .
C15 C38 H38 120.9 . .
Cl12 Cu3 Cl12 180.0 . 2_565
C82 O1 H1 109.5 . .
O1 C82 C83 108.9(7) . .
O1 C82 H82A 109.9 . .
C83 C82 H82A 109.9 . .
O1 C82 H82B 109.9 . .
C83 C82 H82B 109.9 . .
H82A C82 H82B 108.3 . .
C82 C83 H83A 109.5 . .
C82 C83 H83B 109.5 . .
H83A C83 H83B 109.5 . .
C82 C83 H83C 109.5 . .
H83A C83 H83C 109.5 . .
H83B C83 H83C 109.5 . .

loop_
_geom_bond_atom_site_label_1
_geom_bond_atom_site_label_2
_geom_bond_distance
_geom_bond_site_symmetry_2
La1 Cl3 2.7575(12) 2_666
La1 Cl3 2.7575(12) .
La1 Cl1 2.7803(12) .
La1 Cl1 2.7803(12) 2_666
La1 Cl2 2.7983(11) .
La1 Cl2 2.7983(11) 2_666
Cu1 N5 2.007(4) .
Cu1 N2 2.018(4) .
Cu1 N1 2.043(4) .
Cu1 N3 2.054(4) .
Cu2 N78 1.993(4) .
Cu2 N6 2.027(4) .
Cu2 N7 2.035(4) .
Cu2 N80 2.076(4) .
N1 C11 1.287(6) .
N1 N55 1.370(5) .
N2 C21 1.331(6) .
N2 C18 1.357(6) .
N80 C19 1.292(5) .
N80 N79 1.372(5) .
N55 C21 1.370(6) .
N55 H55 0.73(6) .
N3 C17 1.294(6) .
N3 N9 1.376(5) .
N4 C15 1.363(6) .
N4 N7 1.369(5) .
N4 H4 0.65(6) .
N5 C8 1.336(6) .
N5 C28 1.353(6) .
N6 C15 1.342(6) .
N6 C33 1.352(6) .
N7 C6 1.295(5) .
C95 C22 1.403(6) .
C95 C10 1.422(6) 2_677
C95 C11 1.460(6) .
N78 C36 1.338(6) .
N78 C37 1.355(6) .
N9 C8 1.374(6) .
N9 H9 1.00(2) .
N79 C36 1.374(5) .
N79 H79 0.99(2) .
C90 C29 1.365(7) .
C90 C31 1.396(7) .
C90 H90 0.9500 .
C6 C9 1.462(6) .
C6 H6 0.9500 .
C7 C24 1.393(6) .
C7 C9 1.416(6) .
C7 C19 1.471(6) 2_656
C8 C35 1.407(6) .
C9 C13 1.402(6) .
C10 C23 1.404(6) .
C10 C95 1.422(6) 2_677
C10 C17 1.461(6) .
C11 H11 0.94(6) .
C12 C23 1.383(6) 2_677
C12 C20 1.394(7) .
C12 H12 0.9500 .
C13 C30 1.384(6) .
C13 H13 0.9500 .
C14 C18 1.378(7) .
C14 C32 1.388(7) .
C14 H14 0.9500 .
C15 C38 1.398(6) .
C16 C24 1.384(6) .
C16 C30 1.390(6) .
C16 H16 0.9500 .
C17 H17 0.88(6) .
C18 H18 0.9500 .
C19 C7 1.471(6) 2_656
C19 H19 0.9500 .
C20 C22 1.375(6) .
C20 H20 0.9500 .
C21 C27 1.402(6) .
C22 H22 0.9500 .
C23 C12 1.383(6) 2_677
C23 H23 0.9500 .
C24 H24 0.9500 .
C25 C28 1.375(7) .
C25 C77 1.391(7) .
C25 H25 0.9500 .
C26 C38 1.373(7) .
C26 C34 1.390(8) .
C26 H26 0.9500 .
C27 C32 1.378(6) .
C27 H27 0.9500 .
C28 H28 0.9500 .
C29 C36 1.403(6) .
C29 H29 0.9500 .
C30 H30 0.9500 .
C31 C37 1.370(7) .
C31 H31 0.9500 .
C32 H32 0.9500 .
C33 C34 1.372(7) .
C33 H33 0.9500 .
C34 H34 0.9500 .
C35 C77 1.369(7) .
C35 H35 0.9500 .
C77 H77 0.9500 .
C37 H37 0.9500 .
C38 H38 0.9500 .
Cu3 Cl12 2.0953(13) .
Cu3 Cl12 2.0953(13) 2_565
O1 C82 1.391(8) .
O1 H1 0.8400 .
C82 C83 1.507(11) .
C82 H82A 0.9900 .
C82 H82B 0.9900 .
C83 H83A 0.9800 .
C83 H83B 0.9800 .
C83 H83C 0.9800 .

loop_
_geom_hbond_atom_site_label_D
_geom_hbond_atom_site_label_H
_geom_hbond_atom_site_label_A
_geom_hbond_distance_DH
_geom_hbond_distance_HA
_geom_hbond_distance_DA
_geom_hbond_angle_DHA
_geom_hbond_site_symmetry_A
_geom_hbond_publ_flag
C6 H6 Cl3 0.95 2.66 3.533(4) 152.9 2_666 y
C25 H25 Cl3 0.95 2.76 3.618(5) 150.6 2_566 y
C28 H28 O1 0.95 2.52 3.319(6) 142.4 2_566 y
C31 H31 Cl1 0.95 2.93 3.639(5) 132.4 2_556 y
O1 H1 Cl1 0.84 2.47 3.194(5) 144.8 . y
C82 H82B Cl3 0.99 2.92 3.629(7) 129.6 . y
N4 H4 Cl3 0.65(6) 2.66(6) 3.284(4) 162(6) 2_666 y
N55 H55 O1 0.73(6) 2.07(6) 2.802(6) 172(6) 1_566 y
N79 H79 Cl2 0.99(2) 2.37(3) 3.313(4) 158(6) 1_545 y
C11 H11 O1 0.94(6) 2.61(5) 3.398(6) 141(4) 1_566 y
C19 H19 Cl1 0.95 2.89 3.675(4) 141.0 2_656 y
N9 H9 Cl2 1.00(2) 2.20(2) 3.197(4) 173(9) . y

loop_
_geom_torsion_atom_site_label_1
_geom_torsion_atom_site_label_2
_geom_torsion_atom_site_label_3
_geom_torsion_atom_site_label_4
_geom_torsion
_geom_torsion_site_symmetry_1
_geom_torsion_site_symmetry_4
C11 N1 N55 C21 172.8(4) . .
Cu1 N1 N55 C21 2.4(5) . .
C15 N4 N7 C6 -178.9(4) . .
C15 N4 N7 Cu2 -16.7(5) . .
C17 N3 N9 C8 -178.5(4) . .
Cu1 N3 N9 C8 14.3(5) . .
C19 N80 N79 C36 -169.2(4) . .
Cu2 N80 N79 C36 -3.5(5) . .
N4 N7 C6 C9 -177.6(4) . .
Cu2 N7 C6 C9 26.5(6) . .
C28 N5 C8 N9 178.1(4) . .
Cu1 N5 C8 N9 7.6(5) . .
C28 N5 C8 C35 -1.9(7) . .
Cu1 N5 C8 C35 -172.5(4) . .
N3 N9 C8 N5 -15.3(6) . .
N3 N9 C8 C35 164.7(4) . .
C24 C7 C9 C13 -0.8(6) . .
C19 C7 C9 C13 177.6(4) 2_656 .
C24 C7 C9 C6 178.4(4) . .
C19 C7 C9 C6 -3.3(6) 2_656 .
N7 C6 C9 C13 6.6(7) . .
N7 C6 C9 C7 -172.5(4) . .
N55 N1 C11 C95 -179.8(4) . .
Cu1 N1 C11 C95 -12.6(7) . .
C22 C95 C11 N1 -26.7(6) . .
C10 C95 C11 N1 152.6(4) 2_677 .
C7 C9 C13 C30 0.3(6) . .
C6 C9 C13 C30 -178.8(4) . .
C33 N6 C15 N4 -175.1(4) . .
Cu2 N6 C15 N4 3.5(5) . .
C33 N6 C15 C38 4.7(7) . .
Cu2 N6 C15 C38 -176.7(4) . .
N7 N4 C15 N6 9.5(6) . .
N7 N4 C15 C38 -170.3(4) . .
N9 N3 C17 C10 -180.0(4) . .
Cu1 N3 C17 C10 -16.9(7) . .
C23 C10 C17 N3 -27.4(6) . .
C95 C10 C17 N3 151.8(4) 2_677 .
C21 N2 C18 C14 2.7(7) . .
Cu1 N2 C18 C14 178.2(4) . .
C32 C14 C18 N2 0.9(7) . .
N79 N80 C19 C7 -176.4(4) . 2_656
Cu2 N80 C19 C7 22.7(6) . 2_656
C23 C12 C20 C22 1.0(7) 2_677 .
C18 N2 C21 N55 174.8(4) . .
Cu1 N2 C21 N55 -1.4(5) . .
C18 N2 C21 C27 -4.4(6) . .
Cu1 N2 C21 C27 179.4(3) . .
N1 N55 C21 N2 -0.7(6) . .
N1 N55 C21 C27 178.5(4) . .
C12 C20 C22 C95 0.4(7) . .
C10 C95 C22 C20 -0.8(6) 2_677 .
C11 C95 C22 C20 178.5(4) . .
C95 C10 C23 C12 -1.5(6) 2_677 2_677
C17 C10 C23 C12 177.8(4) . 2_677
C30 C16 C24 C7 0.3(7) . .
C9 C7 C24 C16 0.5(6) . .
C19 C7 C24 C16 -177.9(4) 2_656 .
N2 C21 C27 C32 2.6(7) . .
N55 C21 C27 C32 -176.6(4) . .
C8 N5 C28 C25 2.3(7) . .
Cu1 N5 C28 C25 171.0(4) . .
C77 C25 C28 N5 -1.2(8) . .
C31 C90 C29 C36 1.1(7) . .
C9 C13 C30 C16 0.6(7) . .
C24 C16 C30 C13 -0.9(7) . .
C29 C90 C31 C37 0.4(7) . .
C21 C27 C32 C14 1.0(7) . .
C18 C14 C32 C27 -2.7(7) . .
C15 N6 C33 C34 -3.4(7) . .
Cu2 N6 C33 C34 178.3(4) . .
N6 C33 C34 C26 0.2(8) . .
C38 C26 C34 C33 1.8(8) . .
N5 C8 C35 C77 0.5(7) . .
N9 C8 C35 C77 -179.5(4) . .
C8 C35 C77 C25 0.6(7) . .
C28 C25 C77 C35 -0.2(8) . .
C37 N78 C36 N79 -178.1(4) . .
Cu2 N78 C36 N79 -9.8(5) . .
C37 N78 C36 C29 1.4(6) . .
Cu2 N78 C36 C29 169.6(3) . .
N80 N79 C36 N78 9.2(6) . .
N80 N79 C36 C29 -170.3(4) . .
C90 C29 C36 N78 -2.1(7) . .
C90 C29 C36 N79 177.3(4) . .
C36 N78 C37 C31 0.3(7) . .
Cu2 N78 C37 C31 -165.8(4) . .
C90 C31 C37 N78 -1.2(7) . .
C34 C26 C38 C15 -0.7(8) . .
N6 C15 C38 C26 -2.7(7) . .
N4 C15 C38 C26 177.0(5) . .
